data_4331612
loop_
_publ_author_name
'Salmon, Lionel'
'Thu\'ery, Pierre'
'Rivi\`ere, Eric'
'Ephritikhine, Michel'

_publ_section_title
;
 Synthesis, Structure, and Magnetic Behavior of a Series of Trinuclear
 Schiff Base Complexes of 5f (UIV, ThIV) and 3d (CuII, ZnII) Ions
;
_journal_issue 1
_journal_name_full 'Inorganic Chemistry'
_journal_page_first 83
_journal_page_last 93
_journal_paper_doi 10.1021/ic0512375
_journal_volume 45
_journal_year 2006
_chemical_formula_sum 'C59.5 H45.5 N7.5 O8 U Zn2'
_chemical_formula_weight 1362.30
_space_group_IT_number 2
_symmetry_cell_setting triclinic
_symmetry_space_group_name_Hall '-P 1'
_symmetry_space_group_name_H-M 'P -1'
_atom_sites_solution_hydrogens geom
_atom_sites_solution_primary patter
_atom_sites_solution_secondary difmap
_audit_creation_method SHELXL-97
_cell_angle_alpha 107.043(6)
_cell_angle_beta 99.595(6)
_cell_angle_gamma 110.775(6)
_cell_formula_units_Z 2
_cell_length_a 13.1908(13)
_cell_length_b 15.3953(14)
_cell_length_c 16.0568(18)
_cell_measurement_reflns_used 18660
_cell_measurement_temperature 100(2)
_cell_measurement_theta_max 25.68
_cell_measurement_theta_min 3.06
_cell_volume 2778.1(5)
_computing_cell_refinement 'HKL2000 (Otwinowski & Minor, 1997)'
_computing_data_collection 'Kappa-CCD software (Nonius B.V., 1998)'
_computing_data_reduction 'HKL2000 (Otwinowski & Minor, 1997)'
_computing_molecular_graphics 'SHELXTL (Sheldrick, 1999)'
_computing_publication_material 'SHELXTL (Sheldrick, 1999)'
_computing_structure_refinement 'SHELXL-97 (Sheldrick, 1997)'
_computing_structure_solution 'SHELXS-97 (Sheldrick, 1990)'
_diffrn_ambient_temperature 100(2)
_diffrn_measured_fraction_theta_full 0.903
_diffrn_measured_fraction_theta_max 0.903
_diffrn_measurement_device_type 'Nonius Kappa-CCD'
_diffrn_measurement_method '\f scans'
_diffrn_radiation_monochromator graphite
_diffrn_radiation_source 'fine-focus sealed tube'
_diffrn_radiation_type MoK\a
_diffrn_radiation_wavelength 0.71073
_diffrn_reflns_av_R_equivalents 0.0968
_diffrn_reflns_av_sigmaI/netI 0.1408
_diffrn_reflns_limit_h_max 16
_diffrn_reflns_limit_h_min -16
_diffrn_reflns_limit_k_max 18
_diffrn_reflns_limit_k_min -18
_diffrn_reflns_limit_l_max 19
_diffrn_reflns_limit_l_min -19
_diffrn_reflns_number 18660
_diffrn_reflns_theta_full 25.68
_diffrn_reflns_theta_max 25.68
_diffrn_reflns_theta_min 3.06
_diffrn_standards_decay_% none
_diffrn_standards_interval_time 0
_exptl_absorpt_coefficient_mu 3.826
_exptl_absorpt_correction_T_max 0.736
_exptl_absorpt_correction_T_min 0.327
_exptl_absorpt_correction_type refdelf
_exptl_absorpt_process_details 'program DELABS from PLATON (Spek, 2000)'
_exptl_crystal_colour 'translucent dark brown'
_exptl_crystal_density_diffrn 1.629
_exptl_crystal_density_meas ?
_exptl_crystal_description irregular
_exptl_crystal_F_000 1342
_exptl_crystal_size_max 0.12
_exptl_crystal_size_mid 0.12
_exptl_crystal_size_min 0.08
_refine_diff_density_max 1.324
_refine_diff_density_min -1.713
_refine_diff_density_rms 0.151
_refine_ls_extinction_method none
_refine_ls_goodness_of_fit_ref 0.970
_refine_ls_hydrogen_treatment constr
_refine_ls_matrix_type full
_refine_ls_number_parameters 697
_refine_ls_number_reflns 9527
_refine_ls_number_restraints 271
_refine_ls_restrained_S_all 0.965
_refine_ls_R_factor_all 0.1309
_refine_ls_R_factor_gt 0.0708
_refine_ls_shift/su_max 0.000
_refine_ls_shift/su_mean 0.000
_refine_ls_structure_factor_coef Fsqd
_refine_ls_weighting_details 'calc w=1/[\s^2^(Fo^2^)+(0.0850P)^2^] where P=(Fo^2^+2Fc^2^)/3'
_refine_ls_weighting_scheme calc
_refine_ls_wR_factor_gt 0.1537
_refine_ls_wR_factor_ref 0.1838
_reflns_number_gt 5638
_reflns_number_total 9527
_reflns_threshold_expression >2sigma(I)
_cod_data_source_file ic0512375sup1.cif
_cod_data_source_block 4
_cod_depositor_comments
;
The following automatic conversions were performed:

'_exptl_crystal_density_meas' value 'not measured' was changed to '?'
- the value is perceived as not measured.

Automatic conversion script
Id: cif_fix_values 3008 2015-01-20 13:52:24Z robertas 
;
_cod_original_formula_sum 'C59.50 H45.50 N7.50 O8 U Zn2'
_cod_database_code 4331612

loop_
_symmetry_equiv_pos_as_xyz
'x, y, z'
'-x, -y, -z'

loop_
_atom_site_label
_atom_site_type_symbol
_atom_site_fract_x
_atom_site_fract_y
_atom_site_fract_z
_atom_site_U_iso_or_equiv
_atom_site_adp_type
_atom_site_occupancy
_atom_site_symmetry_multiplicity
_atom_site_calc_flag
_atom_site_refinement_flags
U U 0.21979(4) 0.04257(3) 0.29211(3) 0.03975(17) Uani 1 1 d .
Zn1 Zn 0.09294(11) -0.15861(10) 0.37524(9) 0.0383(3) Uani 1 1 d .
Zn2 Zn 0.36229(11) 0.23772(10) 0.20582(9) 0.0438(4) Uani 1 1 d .
O1 O 0.3256(6) 0.1653(6) 0.4392(5) 0.0408(19) Uani 1 1 d .
O2 O 0.1747(7) -0.0089(6) 0.4129(5) 0.0439(19) Uani 1 1 d .
O3 O 0.0914(7) -0.1319(6) 0.2599(5) 0.045(2) Uani 1 1 d .
O4 O 0.1339(7) -0.0580(6) 0.1403(5) 0.050(2) Uani 1 1 d .
N1 N 0.0280(9) -0.1318(7) 0.4828(7) 0.047(2) Uani 1 1 d .
N2 N -0.0401(7) -0.2982(7) 0.3004(6) 0.039(2) Uani 1 1 d .
C1 C 0.3054(10) 0.1536(9) 0.5146(9) 0.047(3) Uani 1 1 d .
C2 C 0.2165(9) 0.0577(8) 0.5009(8) 0.039(3) Uani 1 1 d .
C3 C 0.1756(11) 0.0386(9) 0.5708(8) 0.048(3) Uani 1 1 d .
C4 C 0.2294(12) 0.1113(9) 0.6588(9) 0.057(4) Uani 1 1 d .
H4 H 0.2049 0.0996 0.7072 0.068 Uiso 1 1 calc R
C5 C 0.3217(14) 0.2032(11) 0.6751(9) 0.070(5) Uani 1 1 d .
H5 H 0.3589 0.2507 0.7345 0.084 Uiso 1 1 calc R
C6 C 0.3573(12) 0.2233(10) 0.6025(9) 0.063(4) Uani 1 1 d .
H6 H 0.4168 0.2846 0.6141 0.075 Uiso 1 1 calc R
C7 C 0.0776(11) -0.0498(9) 0.5569(9) 0.051(3) Uani 1 1 d .
H7 H 0.0464 -0.0489 0.6049 0.061 Uiso 1 1 calc R
C8 C -0.0827(12) -0.2108(8) 0.4716(9) 0.057(4) Uani 1 1 d .
H8A H -0.1418 -0.2088 0.4283 0.068 Uiso 1 1 calc R
H8B H -0.0986 -0.1972 0.5297 0.068 Uiso 1 1 calc R
C9 C -0.0862(10) -0.3155(9) 0.4381(9) 0.046(3) Uani 1 1 d .
C10 C -0.1113(10) -0.3735(10) 0.4911(9) 0.052(3) Uani 1 1 d .
H10 H -0.1233 -0.3464 0.5464 0.062 Uiso 1 1 calc R
C11 C -0.1185(13) -0.4666(10) 0.4642(10) 0.062(4) Uani 1 1 d .
H11 H -0.1340 -0.5028 0.5014 0.074 Uiso 1 1 calc R
C12 C -0.1030(14) -0.5102(10) 0.3812(12) 0.073(5) Uani 1 1 d .
H12 H -0.1075 -0.5750 0.3633 0.088 Uiso 1 1 calc R
C13 C -0.0805(12) -0.4564(10) 0.3245(11) 0.062(4) Uani 1 1 d .
H13 H -0.0700 -0.4844 0.2688 0.075 Uiso 1 1 calc R
C14 C -0.0743(10) -0.3582(8) 0.3546(8) 0.043(3) Uani 1 1 d .
C15 C -0.0814(10) -0.3394(10) 0.2126(8) 0.046(3) Uani 1 1 d .
H15 H -0.1344 -0.4064 0.1878 0.055 Uiso 1 1 calc R
C16 C -0.0537(9) -0.2921(9) 0.1495(8) 0.046(3) Uani 1 1 d .
C17 C 0.0320(10) -0.1923(9) 0.1745(8) 0.043(3) Uani 1 1 d .
C18 C 0.0557(11) -0.1529(10) 0.1079(9) 0.049(3) Uani 1 1 d .
C19 C -0.0016(12) -0.2113(11) 0.0153(9) 0.063(4) Uani 1 1 d .
H19 H 0.0128 -0.1850 -0.0291 0.076 Uiso 1 1 calc R
C20 C -0.0818(12) -0.3108(11) -0.0092(8) 0.065(4) Uani 1 1 d .
H20 H -0.1183 -0.3514 -0.0708 0.078 Uiso 1 1 calc R
C21 C -0.1075(11) -0.3496(10) 0.0550(8) 0.059(4) Uani 1 1 d .
H21 H -0.1619 -0.4154 0.0360 0.071 Uiso 1 1 calc R
O5 O 0.0605(6) 0.0762(6) 0.2911(5) 0.044(2) Uani 1 1 d .
O6 O 0.2339(6) 0.1889(6) 0.2577(5) 0.0400(18) Uani 1 1 d .
O7 O 0.3831(7) 0.1328(7) 0.2485(6) 0.056(2) Uani 1 1 d .
O8 O 0.3559(7) -0.0176(7) 0.2974(7) 0.059(2) Uani 1 1 d .
N3 N 0.3496(11) 0.3706(8) 0.2325(9) 0.068(3) Uani 1 1 d D
N4 N 0.5330(13) 0.3075(11) 0.2283(11) 0.097(5) Uani 1 1 d DU
C22 C 0.0567(10) 0.1559(8) 0.2764(8) 0.040(3) Uani 1 1 d .
C23 C 0.1512(10) 0.2221(9) 0.2593(8) 0.045(3) Uani 1 1 d .
C24 C 0.1599(10) 0.3118(9) 0.2534(8) 0.044(3) Uani 1 1 d .
C25 C 0.0653(11) 0.3324(10) 0.2542(10) 0.056(3) Uani 1 1 d .
H25 H 0.0674 0.3907 0.2469 0.067 Uiso 1 1 calc R
C26 C -0.0295(13) 0.2702(10) 0.2651(10) 0.062(4) Uani 1 1 d .
H26 H -0.0901 0.2875 0.2665 0.075 Uiso 1 1 calc R
C27 C -0.0383(12) 0.1807(10) 0.2743(9) 0.057(4) Uani 1 1 d .
H27 H -0.1054 0.1374 0.2790 0.069 Uiso 1 1 calc R
C28 C 0.2603(14) 0.3833(10) 0.2469(9) 0.063(4) Uani 1 1 d .
H28 H 0.2621 0.4460 0.2538 0.075 Uiso 1 1 calc R
C29 C 0.4229(11) 0.4450(12) 0.2034(13) 0.101(4) Uani 1 1 d DU
C30 C 0.5303(10) 0.4491(9) 0.2029(8) 0.079(3) Uiso 1 1 d GDU
C31 C 0.5499(14) 0.5186(10) 0.1614(11) 0.073(6) Uiso 0.565(14) 1 d PGU
C32 C 0.6059(16) 0.5124(12) 0.0954(12) 0.079(6) Uiso 0.565(14) 1 d PGU
C33 C 0.6424(15) 0.4369(14) 0.0708(10) 0.079(6) Uiso 0.565(14) 1 d PGU
C34 C 0.6228(14) 0.3674(11) 0.1123(11) 0.077(6) Uiso 0.565(14) 1 d PGU
C35 C 0.5668(12) 0.3736(9) 0.1784(10) 0.099(5) Uiso 1 1 d GDU
C30A C 0.3775(15) 0.487(3) 0.148(2) 0.087(6) Uiso 0.435(14) 1 d PDU
C31A C 0.4493(19) 0.550(2) 0.116(2) 0.076(7) Uiso 0.435(14) 1 d PDU
C32A C 0.5644(18) 0.573(2) 0.136(2) 0.069(7) Uiso 0.435(14) 1 d PDU
C33A C 0.6071(12) 0.525(2) 0.185(2) 0.069(7) Uiso 0.435(14) 1 d PDU
C36 C 0.5962(18) 0.2631(16) 0.2427(14) 0.102(6) Uani 1 1 d U
H36 H 0.6725 0.3015 0.2516 0.122 Uiso 1 1 calc R
C37 C 0.5750(16) 0.1678(14) 0.2482(13) 0.086(5) Uani 1 1 d U
C38 C 0.4706(10) 0.1079(11) 0.2567(11) 0.061(4) Uani 1 1 d .
C39 C 0.4556(12) 0.0279(11) 0.2820(12) 0.065(4) Uani 1 1 d .
C40 C 0.5411(16) -0.0044(15) 0.2909(14) 0.097(6) Uani 1 1 d U
H40 H 0.5285 -0.0613 0.3046 0.117 Uiso 1 1 calc R
C41 C 0.6492(19) 0.0483(16) 0.2794(15) 0.111(7) Uani 1 1 d U
H41 H 0.7075 0.0280 0.2872 0.134 Uiso 1 1 calc R
C42 C 0.662(2) 0.1332(17) 0.2554(16) 0.117(7) Uani 1 1 d U
H42 H 0.7295 0.1669 0.2441 0.141 Uiso 1 1 calc R
N5 N 0.2243(6) -0.1876(7) 0.4289(6) 0.055(3) Uani 1 1 d G
C43 C 0.2089(6) -0.2589(7) 0.4681(7) 0.081(5) Uani 1 1 d GU
H43 H 0.1364 -0.2984 0.4673 0.098 Uiso 1 1 calc R
C44 C 0.3019(9) -0.2712(8) 0.5084(8) 0.093(5) Uani 1 1 d GU
H44 H 0.2916 -0.3189 0.5346 0.112 Uiso 1 1 calc R
C45 C 0.4104(7) -0.2122(8) 0.5096(8) 0.087(5) Uani 1 1 d GU
H45 H 0.4726 -0.2204 0.5365 0.105 Uiso 1 1 calc R
C46 C 0.4258(5) -0.1409(7) 0.4704(7) 0.067(4) Uani 1 1 d GU
H46 H 0.4984 -0.1014 0.4711 0.081 Uiso 1 1 calc R
C47 C 0.3328(7) -0.1286(6) 0.4300(7) 0.067(4) Uani 1 1 d GU
H47 H 0.3431 -0.0809 0.4038 0.080 Uiso 1 1 calc R
N6 N 0.2839(8) 0.1731(8) 0.0649(6) 0.045(2) Uani 1 1 d .
C48 C 0.3082(12) 0.2233(10) 0.0100(9) 0.057(4) Uani 1 1 d .
H48 H 0.3683 0.2870 0.0333 0.068 Uiso 1 1 calc R
C49 C 0.2440(12) 0.1808(9) -0.0817(8) 0.059(4) Uani 1 1 d .
H49 H 0.2601 0.2179 -0.1181 0.071 Uiso 1 1 calc R
C50 C 0.1599(12) 0.0881(11) -0.1187(9) 0.065(4) Uani 1 1 d .
H50 H 0.1210 0.0585 -0.1809 0.078 Uiso 1 1 calc R
C51 C 0.1324(12) 0.0374(12) -0.0615(9) 0.068(4) Uani 1 1 d .
H51 H 0.0725 -0.0264 -0.0843 0.082 Uiso 1 1 calc R
C52 C 0.1940(10) 0.0819(9) 0.0285(9) 0.054(4) Uani 1 1 d .
H52 H 0.1732 0.0480 0.0667 0.065 Uiso 1 1 calc R
N7 N 0.168(2) 0.6494(19) 0.1051(14) 0.100(6) Uani 0.50 1 d PGU
C53 C 0.273(2) 0.7279(16) 0.1603(18) 0.105(6) Uani 0.50 1 d PGU
H53 H 0.3038 0.7835 0.1452 0.126 Uiso 0.50 1 calc PR
C54 C 0.3316(17) 0.7232(17) 0.2381(17) 0.110(6) Uani 0.50 1 d PGU
H54 H 0.4016 0.7757 0.2750 0.132 Uiso 0.50 1 calc PR
C55 C 0.285(2) 0.640(2) 0.2606(15) 0.105(6) Uani 0.50 1 d PGU
H55 H 0.3247 0.6369 0.3126 0.126 Uiso 0.50 1 calc PR
C56 C 0.181(2) 0.5616(16) 0.2054(17) 0.098(6) Uani 0.50 1 d PGU
H56 H 0.1500 0.5059 0.2204 0.118 Uiso 0.50 1 calc PR
C57 C 0.1223(17) 0.5663(16) 0.1276(16) 0.098(6) Uani 0.50 1 d PGU
H57 H 0.0523 0.5138 0.0906 0.118 Uiso 0.50 1 calc PR
C58 C 0.3925(18) 0.4917(17) 0.4735(15) 0.105(6) Uani 1 1 d U
C59 C 0.4094(15) 0.4077(13) 0.4702(11) 0.080(5) Uani 1 1 d U
C60 C 0.5174(19) 0.4184(16) 0.4984(15) 0.104(6) Uani 1 1 d U
C61 C 0.806(4) 0.303(6) 0.092(4) 0.198(15) Uani 0.50(14) 1 d PGU
C62 C 0.743(6) 0.202(5) 0.037(5) 0.197(15) Uani 0.50(14) 1 d PGU
C63 C 0.630(6) 0.167(3) -0.014(4) 0.197(15) Uani 0.50(14) 1 d PGU
C64 C 0.581(4) 0.233(6) -0.009(4) 0.201(15) Uani 0.50(14) 1 d PGU
C65 C 0.644(6) 0.334(5) 0.046(5) 0.200(15) Uani 0.50(14) 1 d PGU
C66 C 0.756(6) 0.369(3) 0.097(4) 0.198(15) Uani 0.50(14) 1 d PGU

loop_
_atom_site_aniso_label
_atom_site_aniso_U_11
_atom_site_aniso_U_22
_atom_site_aniso_U_33
_atom_site_aniso_U_23
_atom_site_aniso_U_13
_atom_site_aniso_U_12
U 0.0375(3) 0.0422(3) 0.0410(3) 0.0201(2) 0.01123(18) 0.0156(2)
Zn1 0.0355(7) 0.0382(7) 0.0406(7) 0.0175(6) 0.0092(6) 0.0140(6)
Zn2 0.0365(7) 0.0446(8) 0.0403(7) 0.0185(7) 0.0043(6) 0.0081(6)
O1 0.030(4) 0.047(5) 0.040(4) 0.015(4) 0.011(3) 0.012(4)
O2 0.051(5) 0.045(5) 0.034(4) 0.015(4) 0.014(4) 0.018(4)
O3 0.045(5) 0.042(5) 0.044(5) 0.015(4) 0.010(4) 0.018(4)
O4 0.061(5) 0.035(4) 0.041(5) 0.015(4) 0.012(4) 0.008(4)
N1 0.053(6) 0.040(6) 0.057(6) 0.020(5) 0.029(5) 0.024(5)
N2 0.034(5) 0.040(5) 0.036(5) 0.016(4) 0.004(4) 0.010(4)
C1 0.039(7) 0.052(8) 0.053(8) 0.025(6) 0.013(6) 0.021(6)
C2 0.041(6) 0.036(6) 0.036(6) 0.015(5) 0.007(5) 0.013(6)
C3 0.051(8) 0.043(7) 0.039(7) 0.008(6) 0.009(6) 0.017(6)
C4 0.082(10) 0.043(7) 0.047(7) 0.020(6) 0.023(7) 0.025(7)
C5 0.095(11) 0.053(8) 0.040(7) 0.020(7) 0.007(8) 0.014(8)
C6 0.066(9) 0.046(8) 0.048(8) 0.012(7) -0.006(7) 0.009(7)
C7 0.067(9) 0.050(8) 0.044(7) 0.024(6) 0.026(7) 0.026(7)
C8 0.079(10) 0.033(6) 0.053(8) 0.017(6) 0.030(7) 0.015(7)
C9 0.038(6) 0.044(7) 0.053(7) 0.024(6) 0.012(6) 0.012(6)
C10 0.045(7) 0.057(8) 0.054(8) 0.027(7) 0.019(6) 0.016(6)
C11 0.075(10) 0.046(8) 0.060(9) 0.020(7) 0.031(8) 0.016(7)
C12 0.098(12) 0.039(7) 0.089(12) 0.030(8) 0.035(10) 0.031(8)
C13 0.069(9) 0.048(8) 0.091(11) 0.040(8) 0.038(8) 0.031(7)
C14 0.044(7) 0.036(6) 0.046(7) 0.013(6) 0.013(6) 0.017(6)
C15 0.033(6) 0.058(8) 0.048(7) 0.029(7) 0.005(5) 0.018(6)
C16 0.033(6) 0.059(8) 0.036(6) 0.018(6) 0.008(5) 0.012(6)
C17 0.045(7) 0.048(7) 0.035(6) 0.012(6) 0.012(5) 0.022(6)
C18 0.063(8) 0.054(8) 0.046(7) 0.028(6) 0.021(6) 0.033(7)
C19 0.063(9) 0.079(10) 0.042(7) 0.026(7) 0.013(7) 0.023(8)
C20 0.066(9) 0.064(9) 0.026(6) 0.003(6) 0.004(6) 0.000(8)
C21 0.053(8) 0.050(8) 0.038(7) 0.014(6) -0.004(6) -0.007(7)
O5 0.031(4) 0.055(5) 0.048(5) 0.027(4) 0.009(4) 0.015(4)
O6 0.033(4) 0.047(5) 0.042(4) 0.023(4) 0.013(3) 0.014(4)
O7 0.039(5) 0.071(6) 0.061(6) 0.034(5) 0.012(4) 0.021(5)
O8 0.056(5) 0.071(6) 0.088(7) 0.054(6) 0.045(5) 0.039(5)
N3 0.067(8) 0.054(7) 0.079(9) 0.026(7) 0.028(7) 0.019(7)
N4 0.095(6) 0.089(6) 0.111(6) 0.048(5) 0.024(4) 0.037(4)
C22 0.053(7) 0.037(6) 0.036(6) 0.011(5) 0.004(5) 0.031(6)
C23 0.040(7) 0.050(7) 0.038(6) 0.013(6) 0.014(5) 0.016(6)
C24 0.050(7) 0.046(7) 0.044(7) 0.019(6) 0.013(6) 0.028(6)
C25 0.057(8) 0.051(8) 0.066(9) 0.023(7) 0.025(7) 0.028(7)
C26 0.073(10) 0.055(8) 0.074(10) 0.021(8) 0.025(8) 0.045(8)
C27 0.056(8) 0.047(8) 0.062(9) 0.006(7) 0.024(7) 0.024(7)
C28 0.094(12) 0.035(7) 0.053(8) 0.022(6) 0.017(8) 0.019(8)
C29 0.099(5) 0.096(5) 0.102(5) 0.034(4) 0.031(4) 0.038(4)
C36 0.098(7) 0.102(7) 0.108(7) 0.049(5) 0.022(5) 0.042(5)
C37 0.083(7) 0.088(6) 0.093(7) 0.043(5) 0.022(4) 0.038(5)
C38 0.026(6) 0.067(9) 0.093(11) 0.046(9) 0.011(7) 0.013(6)
C39 0.050(8) 0.073(10) 0.097(12) 0.055(9) 0.021(8) 0.034(8)
C40 0.094(7) 0.097(7) 0.104(7) 0.040(5) 0.031(5) 0.042(5)
C41 0.110(8) 0.111(8) 0.121(8) 0.050(5) 0.035(5) 0.050(5)
C42 0.115(8) 0.117(8) 0.125(8) 0.051(5) 0.038(5) 0.051(5)
N5 0.043(6) 0.058(7) 0.071(7) 0.042(6) 0.009(5) 0.018(5)
C43 0.077(6) 0.082(6) 0.088(6) 0.042(5) 0.015(4) 0.035(4)
C44 0.088(7) 0.093(7) 0.102(7) 0.050(5) 0.012(4) 0.041(5)
C45 0.084(7) 0.087(6) 0.092(7) 0.037(5) 0.025(5) 0.038(5)
C46 0.064(6) 0.067(5) 0.072(6) 0.028(4) 0.014(4) 0.030(4)
C47 0.059(5) 0.070(6) 0.071(6) 0.032(4) 0.016(4) 0.026(4)
N6 0.039(5) 0.055(6) 0.038(5) 0.010(5) 0.015(4) 0.022(5)
C48 0.063(8) 0.058(8) 0.051(8) 0.038(7) 0.015(7) 0.014(7)
C49 0.083(10) 0.032(7) 0.032(6) 0.010(5) -0.009(7) 0.004(7)
C50 0.064(9) 0.071(10) 0.041(7) 0.018(7) 0.004(7) 0.016(8)
C51 0.053(8) 0.072(10) 0.041(7) 0.022(7) -0.006(6) -0.007(8)
C52 0.039(7) 0.043(7) 0.047(7) 0.017(6) -0.002(6) -0.010(6)
N7 0.099(7) 0.101(7) 0.101(7) 0.037(4) 0.032(4) 0.045(4)
C53 0.104(7) 0.104(7) 0.107(7) 0.038(5) 0.032(4) 0.046(5)
C54 0.109(7) 0.109(7) 0.110(7) 0.039(5) 0.034(4) 0.046(5)
C55 0.107(7) 0.105(7) 0.105(7) 0.041(5) 0.031(4) 0.046(5)
C56 0.102(7) 0.097(7) 0.099(7) 0.038(5) 0.029(4) 0.045(4)
C57 0.098(7) 0.098(7) 0.100(7) 0.036(4) 0.029(4) 0.046(4)
C58 0.099(7) 0.110(8) 0.108(8) 0.039(5) 0.028(5) 0.050(5)
C59 0.084(6) 0.079(6) 0.071(6) 0.034(5) 0.028(4) 0.022(4)
C60 0.108(8) 0.101(7) 0.107(7) 0.043(5) 0.038(5) 0.045(5)
C61 0.198(16) 0.198(16) 0.198(16) 0.076(7) 0.060(6) 0.085(8)
C62 0.197(16) 0.198(16) 0.197(16) 0.076(7) 0.060(6) 0.085(8)
C63 0.197(16) 0.197(16) 0.198(16) 0.075(7) 0.060(6) 0.086(8)
C64 0.200(16) 0.201(16) 0.201(16) 0.076(7) 0.061(6) 0.086(8)
C65 0.199(16) 0.200(16) 0.200(16) 0.075(7) 0.061(6) 0.086(8)
C66 0.198(16) 0.198(16) 0.198(16) 0.076(7) 0.060(6) 0.085(8)

loop_
_atom_type_symbol
_atom_type_description
_atom_type_scat_dispersion_real
_atom_type_scat_dispersion_imag
_atom_type_scat_source
C C 0.0033 0.0016 'International Tables Vol C Tables 4.2.6.8 and 6.1.1.4'
H H 0.0000 0.0000 'International Tables Vol C Tables 4.2.6.8 and 6.1.1.4'
N N 0.0061 0.0033 'International Tables Vol C Tables 4.2.6.8 and 6.1.1.4'
O O 0.0106 0.0060 'International Tables Vol C Tables 4.2.6.8 and 6.1.1.4'
Zn Zn 0.2839 1.4301 'International Tables Vol C Tables 4.2.6.8 and 6.1.1.4'
U U -9.6767 9.6646 'International Tables Vol C Tables 4.2.6.8 and 6.1.1.4'

loop_
_geom_angle_atom_site_label_1
_geom_angle_atom_site_label_2
_geom_angle_atom_site_label_3
_geom_angle
_geom_angle_site_symmetry_1
O4 U O8 90.8(3) .
O4 U O5 88.1(3) .
O8 U O5 168.9(3) .
O4 U O1 170.5(3) .
O8 U O1 89.1(3) .
O5 U O1 93.8(3) .
O4 U O2 123.7(3) .
O8 U O2 88.8(3) .
O5 U O2 82.7(3) .
O1 U O2 65.8(3) .
O4 U O6 90.1(3) .
O8 U O6 125.3(3) .
O5 U O6 65.7(3) .
O1 U O6 82.2(3) .
O2 U O6 133.3(3) .
O4 U O7 87.2(3) .
O8 U O7 65.9(3) .
O5 U O7 125.0(3) .
O1 U O7 84.1(3) .
O2 U O7 141.2(3) .
O6 U O7 59.6(3) .
O4 U O3 64.9(3) .
O8 U O3 83.2(3) .
O5 U O3 86.3(3) .
O1 U O3 124.5(3) .
O2 U O3 59.2(3) .
O6 U O3 143.5(2) .
O7 U O3 138.2(3) .
O3 Zn1 O2 73.0(3) .
O3 Zn1 N1 139.3(4) .
O2 Zn1 N1 87.9(4) .
O3 Zn1 N5 117.1(3) .
O2 Zn1 N5 100.0(3) .
N1 Zn1 N5 101.3(4) .
O3 Zn1 N2 89.3(3) .
O2 Zn1 N2 154.2(3) .
N1 Zn1 N2 93.9(4) .
N5 Zn1 N2 104.9(4) .
O7 Zn2 O6 73.9(3) .
O7 Zn2 N4 90.0(4) .
O6 Zn2 N4 147.7(5) .
O7 Zn2 N3 150.2(5) .
O6 Zn2 N3 89.7(4) .
N4 Zn2 N3 91.4(6) .
O7 Zn2 N6 109.1(4) .
O6 Zn2 N6 103.9(3) .
N4 Zn2 N6 107.8(5) .
N3 Zn2 N6 98.8(5) .
C7 N1 C8 120.2(10) .
C15 N2 C14 119.4(10) .
O1 C1 C6 126.9(11) .
O1 C1 C2 115.8(10) .
C6 C1 C2 117.3(12) .
O2 C2 C3 123.9(10) .
O2 C2 C1 113.4(10) .
C3 C2 C1 122.7(11) .
C2 C3 C4 118.2(11) .
C2 C3 C7 123.8(11) .
C4 C3 C7 117.9(12) .
C3 C4 C5 120.1(12) .
C6 C5 C4 120.6(12) .
C1 C6 C5 120.8(12) .
N1 C7 C3 125.8(12) .
N1 C8 C9 112.5(11) .
C14 C9 C10 118.5(12) .
C14 C9 C8 122.4(11) .
C10 C9 C8 118.9(12) .
C11 C10 C9 121.7(13) .
C10 C11 C12 120.8(13) .
C11 C12 C13 119.8(13) .
C12 C13 C14 118.1(14) .
C9 C14 C13 121.1(12) .
C9 C14 N2 120.1(10) .
C13 C14 N2 118.3(11) .
N2 C15 C16 126.4(11) .
C21 C16 C15 118.5(11) .
C21 C16 C17 116.6(11) .
C15 C16 C17 124.8(11) .
O3 C17 C18 116.1(10) .
O3 C17 C16 122.9(10) .
C18 C17 C16 121.0(11) .
O4 C18 C19 124.3(11) .
O4 C18 C17 115.0(11) .
C19 C18 C17 120.6(12) .
C18 C19 C20 118.2(12) .
C21 C20 C19 121.8(11) .
C20 C21 C16 121.7(11) .
C28 N3 C29 114.5(12) .
C36 N4 C35 116.4(16) .
O5 C22 C23 119.7(10) .
O5 C22 C27 124.5(12) .
C23 C22 C27 115.7(11) .
O6 C23 C24 125.2(11) .
O6 C23 C22 111.0(10) .
C24 C23 C22 123.5(12) .
C23 C24 C25 117.2(12) .
C23 C24 C28 123.2(12) .
C25 C24 C28 119.6(12) .
C26 C25 C24 122.1(13) .
C25 C26 C27 121.5(14) .
C26 C27 C22 119.5(13) .
N3 C28 C24 127.6(13) .
C30 C29 C30A 116.5(8) .
C30 C29 N3 118.4(12) .
C30A C29 N3 121.5(13) .
C33A C30 C35 102.5(12) .
C31 C30 C35 120.0 .
C33A C30 C29 120.2(8) .
C33A C31 C32A 105.2(17) .
C32 C31 C30 120.0 .
C30 C31 C31A 124.6(11) .
C33A C31 C29 115.1(12) .
C31 C32 C33 120.0 .
C33 C32 C33A 102.5(11) .
C32 C33 C34 120.0 .
C33 C34 C35 120.0 .
C34 C35 C30 120.0 .
C34 C35 N4 129.8(11) .
C30 C35 N4 110.2(11) .
C31A C30A C29 119.3(8) .
C30A C31A C32A 121.3(7) .
C32 C32A C31A 124(3) .
C31A C32A C33A 119.1(7) .
C30 C33A C32 120(2) .
C30 C33A C32A 118.3(8) .
C38 C37 C36 121.4(18) .
C38 C37 C42 116.7(17) .
C36 C37 C42 121.5(19) .
O7 C38 C39 115.7(12) .
O7 C38 C37 121.0(13) .
C39 C38 C37 123.0(14) .
O8 C39 C38 118.0(12) .
O8 C39 C40 122.1(14) .
C38 C39 C40 119.9(15) .
C39 C40 C41 121.4(19) .
C42 C41 C40 117(2) .
C41 C42 C37 122(2) .
C43 N5 C47 120.0 .
C44 C43 N5 120.0 .
C43 C44 C45 120.0 .
C46 C45 C44 120.0 .
C45 C46 C47 120.0 .
C46 C47 N5 120.0 .
C48 N6 C52 117.6(11) .
N6 C48 C49 120.4(11) .
C50 C49 C48 121.7(12) .
C49 C50 C51 117.8(12) .
C52 C51 C50 119.3(12) .
N6 C52 C51 123.0(12) .
C53 N7 C57 120.0 .
C54 C53 N7 120.0 .
C53 C54 C55 120.0 .
C54 C55 C56 120.0 .
C57 C56 C55 120.0 .
C56 C57 N7 120.0 .
C60 C58 C59 120.0(19) 2_666
C60 C59 C58 118.5(17) .
C58 C60 C59 121(2) 2_666
C62 C61 C66 120.0 .
C61 C62 C63 120.0 .
C64 C63 C62 120.0 .
C63 C64 C65 120.0 .
C64 C65 C66 120.0 .
C65 C66 C61 120.0 .

loop_
_geom_bond_atom_site_label_1
_geom_bond_atom_site_label_2
_geom_bond_distance
_geom_bond_site_symmetry_2
U O4 2.290(8) .
U O8 2.295(9) .
U O5 2.334(8) .
U O1 2.347(7) .
U O2 2.387(7) .
U O6 2.425(7) .
U O7 2.451(8) .
U O3 2.453(8) .
U Zn1 3.6967(14) .
U Zn2 3.7123(15) .
Zn1 O3 2.010(8) .
Zn1 O2 2.010(8) .
Zn1 N1 2.053(10) .
Zn1 N5 2.055(6) .
Zn1 N2 2.061(9) .
Zn2 O7 2.014(9) .
Zn2 O6 2.015(7) .
Zn2 N4 2.034(15) .
Zn2 N3 2.038(13) .
Zn2 N6 2.086(9) .
O1 C1 1.331(14) .
O2 C2 1.358(13) .
O3 C17 1.318(13) .
O4 C18 1.333(14) .
N1 C7 1.308(16) .
N1 C8 1.472(15) .
N2 C15 1.289(15) .
N2 C14 1.456(14) .
C1 C6 1.372(18) .
C1 C2 1.449(15) .
C2 C3 1.385(16) .
C3 C4 1.389(17) .
C3 C7 1.432(17) .
C4 C5 1.417(18) .
C5 C6 1.402(19) .
C8 C9 1.523(17) .
C9 C14 1.371(17) .
C9 C10 1.401(16) .
C10 C11 1.334(18) .
C11 C12 1.39(2) .
C12 C13 1.400(19) .
C13 C14 1.413(17) .
C15 C16 1.434(16) .
C16 C21 1.414(16) .
C16 C17 1.434(16) .
C17 C18 1.402(16) .
C18 C19 1.397(18) .
C19 C20 1.407(19) .
C20 C21 1.366(17) .
O5 C22 1.332(13) .
O5 O6 2.583(10) .
O6 C23 1.360(14) .
O6 O7 2.422(12) .
O6 N3 2.858(12) .
O7 C38 1.337(15) .
O7 O8 2.584(12) .
O7 N4 2.863(14) .
O8 C39 1.356(16) .
N3 C28 1.306(19) .
N3 C29 1.46(2) .
N3 N4 2.91(2) .
N4 C36 1.28(2) .
N4 C35 1.47(2) .
C22 C23 1.431(16) .
C22 C27 1.432(17) .
C23 C24 1.377(16) .
C24 C25 1.393(17) .
C24 C28 1.434(19) .
C25 C26 1.355(19) .
C26 C27 1.395(18) .
C29 C30 1.40(2) .
C29 C30A 1.412(9) .
C30 C33A 1.390(9) .
C30 C31 1.3900 .
C30 C35 1.3900 .
C31 C32 1.3900 .
C32 C33 1.3900 .
C33 C34 1.3900 .
C34 C35 1.3900 .
C30A C31A 1.387(9) .
C31A C32A 1.388(9) .
C32A C33A 1.400(9) .
C36 C37 1.42(2) .
C37 C38 1.41(2) .
C37 C42 1.43(3) .
C38 C39 1.367(18) .
C39 C40 1.39(2) .
C40 C41 1.44(3) .
C41 C42 1.43(3) .
N5 C43 1.3900 .
N5 C47 1.3900 .
C43 C44 1.3900 .
C44 C45 1.3900 .
C45 C46 1.3900 .
C46 C47 1.3900 .
N6 C48 1.340(14) .
N6 C52 1.351(14) .
C48 C49 1.393(17) .
C49 C50 1.334(17) .
C50 C51 1.384(18) .
C51 C52 1.360(17) .
N7 C53 1.3900 .
N7 C57 1.3900 .
C53 C54 1.3900 .
C54 C55 1.3900 .
C55 C56 1.3900 .
C56 C57 1.3900 .
C58 C60 1.35(3) 2_666
C58 C59 1.38(3) .
C59 C60 1.36(2) .
C60 C58 1.35(3) 2_666
C61 C62 1.3900 .
C61 C66 1.3900 .
C62 C63 1.3900 .
C63 C64 1.3800 .
C64 C65 1.3900 .
C65 C66 1.3900 .
